data_4082883
loop_
_publ_author_name
'Hao, Xin-Qi'
'Zhao, Yong-Wei'
'Yang, Jing-Jing'
'Niu, Jun-Long'
'Gong, Jun-Fang'
'Song, Mao-Ping'

_publ_section_title
;
 Enantioselective Hydrophosphination of Enones with Diphenylphosphine
 Catalyzed by Bis(imidazoline) NCN Pincer Palladium(II) Complexes
;
_journal_issue 7
_journal_name_full Organometallics
_journal_page_first 1801
_journal_paper_doi 10.1021/om500144b
_journal_volume 33
_journal_year 2014
_chemical_absolute_configuration ad
_chemical_formula_moiety 'C100 H82 Cl4 N10 O4 Pd2, 3(C H2 Cl2)'
_chemical_formula_sum 'C103 H88 Cl10 N10 O4 Pd2'
_chemical_formula_weight 2097.13
_chemical_name_systematic
;
 ? 
;
_space_group_crystal_system monoclinic
_space_group_IT_number 4
_space_group_name_Hall 'P 2yb'
_space_group_name_H-M_alt 'P 1 21 1'
_symmetry_space_group_name_Hall 'P 2yb'
_symmetry_space_group_name_H-M 'P 1 21 1'
_atom_sites_solution_hydrogens geom
_atom_sites_solution_primary heavy
_atom_sites_solution_secondary difmap
_audit_creation_date 2013-09-17
_audit_creation_method
;
  Olex2 1.2
  (compiled Apr 23 2013 17:54:37, GUI svn.r4466)
;
_cell_angle_alpha 90.00
_cell_angle_beta 92.7630(12)
_cell_angle_gamma 90.00
_cell_formula_units_Z 2
_cell_length_a 16.1148(2)
_cell_length_b 18.9167(3)
_cell_length_c 16.4436(2)
_cell_measurement_reflns_used 7951
_cell_measurement_temperature 291(2)
_cell_measurement_theta_max 72.3200
_cell_measurement_theta_min 3.9270
_cell_volume 5006.82(12)
_computing_cell_refinement
;
CrysAlisPro, Agilent Technologies,
Version 1.171.36.28 (release 01-02-2013 CrysAlis171 .NET)
(compiled Feb  1 2013,16:14:44)
;
_computing_data_collection
;
CrysAlisPro, Agilent Technologies,
Version 1.171.36.28 (release 01-02-2013 CrysAlis171 .NET)
(compiled Feb  1 2013,16:14:44)
;
_computing_data_reduction
;
CrysAlisPro, Agilent Technologies,
Version 1.171.36.28 (release 01-02-2013 CrysAlis171 .NET)
(compiled Feb  1 2013,16:14:44)
;
_computing_molecular_graphics
;
O. V. Dolomanov, L. J. Bourhis, R. J. Gildea, J. A. K. Howard and H. Puschmann,
OLEX2: a complete structure solution, refinement and analysis program.
J. Appl. Cryst. (2009). 42, 339-341.
;
_computing_publication_material
;
O. V. Dolomanov, L. J. Bourhis, R. J. Gildea, J. A. K. Howard and H. Puschmann,
OLEX2: a complete structure solution, refinement and analysis program.
J. Appl. Cryst. (2009). 42, 339-341.
;
_computing_structure_refinement
;
SHELXL, G.M. Sheldrick, Acta Cryst.
(2008). A64, 112-122
;
_computing_structure_solution
;
SHELXS, G.M. Sheldrick, Acta Cryst.
(2008). A64, 112-122
;
_diffrn_ambient_temperature 291.15
_diffrn_detector_area_resol_mean 16.2312
_diffrn_measured_fraction_theta_full 1.000
_diffrn_measured_fraction_theta_max 1.000
_diffrn_measurement_details
;
  1 omega  -61.00  -34.00   1.0000    1.0000
omega____ theta____ kappa____ phi______ frames
    -        0.0000  178.0000  150.0000 27

  2 omega   11.00   37.00   1.0000    1.0000
omega____ theta____ kappa____ phi______ frames
    -        0.0000  -99.0000  -30.0000 26

  3 omega  -42.00   28.00   1.0000    4.0000
omega____ theta____ kappa____ phi______ frames
    -      -42.5000   30.0000  150.0000 70

  4 omega  -46.00  -14.00   1.0000    4.0000
omega____ theta____ kappa____ phi______ frames
    -      -42.5000   30.0000  -30.0000 32

  5 omega  -55.00   28.00   1.0000    4.0000
omega____ theta____ kappa____ phi______ frames
    -      -42.5000   45.0000    0.0000 83

  6 omega  -32.00   26.00   1.0000    4.0000
omega____ theta____ kappa____ phi______ frames
    -      -42.5000   37.0000 -180.0000 58

  7 omega -115.00  -42.00   1.0000    4.0000
omega____ theta____ kappa____ phi______ frames
    -      -42.5000  -19.0000 -180.0000 73

  8 omega   41.00   90.00   1.0000    7.0000
omega____ theta____ kappa____ phi______ frames
    -      112.0000  -30.0000   30.0000 49

  9 omega   39.00   66.00   1.0000    7.0000
omega____ theta____ kappa____ phi______ frames
    -      112.0000  -30.0000 -180.0000 27

 10 omega   93.00  177.00   1.0000    7.0000
omega____ theta____ kappa____ phi______ frames
    -      112.0000   61.0000    0.0000 84

 11 omega   50.00   90.00   1.0000    7.0000
omega____ theta____ kappa____ phi______ frames
    -      112.0000  -45.0000  -90.0000 40

 12 omega   47.00   86.00   1.0000    7.0000
omega____ theta____ kappa____ phi______ frames
    -      112.0000  -45.0000 -150.0000 39

 13 omega   51.00   86.00   1.0000    7.0000
omega____ theta____ kappa____ phi______ frames
    -      112.0000  -45.0000   90.0000 35

 14 omega   47.00   79.00   1.0000    7.0000
omega____ theta____ kappa____ phi______ frames
    -      112.0000  -30.0000    0.0000 32

 15 omega   55.00   95.00   1.0000    7.0000
omega____ theta____ kappa____ phi______ frames
    -      112.0000  -94.0000  -60.0000 40

 16 omega   59.00   90.00   1.0000    7.0000
omega____ theta____ kappa____ phi______ frames
    -      112.0000  -30.0000   60.0000 31

 17 omega   61.00  178.00   1.0000    7.0000
omega____ theta____ kappa____ phi______ frames
    -      112.0000   15.0000  -30.0000 117

 18 omega  -72.00   26.00   1.0000    1.0000
omega____ theta____ kappa____ phi______ frames
    -        0.0000  -37.0000  -60.0000 98
;
_diffrn_measurement_device_type 'Xcalibur, Eos, Gemini'
_diffrn_measurement_method '\w scans'
_diffrn_orient_matrix_UB_11 0.0488563000
_diffrn_orient_matrix_UB_12 0.0389460000
_diffrn_orient_matrix_UB_13 0.0692481000
_diffrn_orient_matrix_UB_21 -0.0387926000
_diffrn_orient_matrix_UB_22 -0.0487799000
_diffrn_orient_matrix_UB_23 0.0628699000
_diffrn_orient_matrix_UB_31 0.0725827000
_diffrn_orient_matrix_UB_32 -0.0523133000
_diffrn_orient_matrix_UB_33 -0.0070420000
_diffrn_radiation_monochromator graphite
_diffrn_radiation_type 'Cu K\a'
_diffrn_radiation_wavelength 1.5418
_diffrn_reflns_av_R_equivalents 0.0234
_diffrn_reflns_av_unetI/netI 0.0408
_diffrn_reflns_limit_h_max 19
_diffrn_reflns_limit_h_min -16
_diffrn_reflns_limit_k_max 13
_diffrn_reflns_limit_k_min -22
_diffrn_reflns_limit_l_max 19
_diffrn_reflns_limit_l_min -19
_diffrn_reflns_number 18313
_diffrn_reflns_theta_full 67.08
_diffrn_reflns_theta_max 67.08
_diffrn_reflns_theta_min 3.56
_diffrn_source 'Enhance (Cu) X-ray Source'
_exptl_absorpt_coefficient_mu 5.795
_exptl_absorpt_correction_T_max 1.00000
_exptl_absorpt_correction_T_min 0.70701
_exptl_absorpt_correction_type multi-scan
_exptl_absorpt_process_details
;
CrysAlisPro, Agilent Technologies,
Version 1.171.36.28 (release 01-02-2013 CrysAlis171 .NET)
(compiled Feb  1 2013,16:14:44)
Empirical absorption correction using spherical harmonics,
 implemented in SCALE3 ABSPACK scaling algorithm.
;
_exptl_crystal_colour
;
;
_exptl_crystal_density_diffrn 1.391
_exptl_crystal_density_method 'not measured'
_exptl_crystal_description
;
;
_exptl_crystal_F_000 2140
_exptl_crystal_size_max 0.25
_exptl_crystal_size_mid 0.22
_exptl_crystal_size_min 0.2
_refine_diff_density_max 0.771
_refine_diff_density_min -0.443
_refine_diff_density_rms 0.066
_refine_ls_abs_structure_details 'Flack H D (1983), Acta Cryst. A39, 876-881'
_refine_ls_abs_structure_Flack -0.020(7)
_refine_ls_extinction_method none
_refine_ls_goodness_of_fit_ref 1.028
_refine_ls_hydrogen_treatment constr
_refine_ls_matrix_type full
_refine_ls_number_parameters 1155
_refine_ls_number_reflns 12456
_refine_ls_number_restraints 18
_refine_ls_restrained_S_all 1.030
_refine_ls_R_factor_all 0.0481
_refine_ls_R_factor_gt 0.0432
_refine_ls_shift/su_max 0.001
_refine_ls_shift/su_mean 0.000
_refine_ls_structure_factor_coef Fsqd
_refine_ls_weighting_details 'calc w=1/[\s^2^(Fo^2^)+(0.0723P)^2^+1.8256P] where P=(Fo^2^+2Fc^2^)/3'
_refine_ls_weighting_scheme calc
_refine_ls_wR_factor_gt 0.1145
_refine_ls_wR_factor_ref 0.1197
_reflns_number_gt 11393
_reflns_number_total 12456
_reflns_threshold_expression >2sigma(I)
_cod_data_source_file om500144b_si_002.cif
_cod_data_source_block complex-3
_cod_depositor_comments 'Adding full bibliography for 4082883.cif.'
_cod_database_code 4082883
_chemical_oxdiff_formula C20H20N4O4Pd1
_reflns_odcompleteness_completeness 99.96
_reflns_odcompleteness_iscentric 1
_reflns_odcompleteness_theta 66.97
_olex2_refinement_description
;
1. Fixed Uiso
 At 1.2 times of:
  All C(H) groups, All C(H,H) groups
 At 1.5 times of:
  All C(H,H,H) groups
2. Restrained distances
 C103-Cl10
 1.7 with sigma of 0.02
 C103-Cl9
 1.7 with sigma of 0.02
 C1-C2 = C3-C4 = C5-C6
 1.39 with sigma of 0.02
3. Uiso/Uaniso restraints and constraints
Uanis(C99) \\sim Ueq: with sigma of 0.01 and sigma for terminal atoms of 0.02
Uanis(C4) \\sim Ueq: with sigma of 0.01 and sigma for terminal atoms of 0.02
4.a Ternary CH refined with riding coordinates:
 C58(H58), C8(H8), C93(H93), C57(H57), C94(H94), C7(H7), C44(H44), C43(H43)
4.b Secondary CH2 refined with riding coordinates:
 C101(H10A,H10B), C103(H10E,H10F), C102(H10C,H10D)
4.c Aromatic/amide H refined with riding coordinates:
 C27(H27), C77(H77), C23(H23), C25(H25), C75(H75), C73(H73), C51(H51),
 C50(H50), C55(H55), C96(H96), C34(H34), C16(H16), C82(H82), C20(H20), C60(H60),
  C10(H10), C41(H41), C66(H66), C69(H69), C35(H35), C85(H85), C87(H87),
 C70(H70), C53(H53), C84(H84), C54(H54), C91(H91), C62(H62), C64(H64), C14(H14),
  C63(H63), C98(H98), C88(H88), C40(H40), C17(H17), C89(H89), C97(H97),
 C48(H48), C19(H19), C67(H67), C47(H47), C100(H100), C32(H32), C81(H81),
 C52(H52), C31(H31), C46(H46), C90(H90), C61(H61), C1(H1), C2(H2), C3(H3),
 C4(H4), C5(H5), C37(H37), C49(H49), C11(H11), C38(H38), C13(H13), C12(H12),
 C39(H39), C99(H99)
4.d Fitted hexagon refined as free rotating group:
 C1(C2,C3,C4,C5,C6)
4.e Idealised Me refined as rotating group:
 C71(H71A,H71B,H71C), C86(H86A,H86B,H86C), C21(H21A,H21B,H21C), C36(H36A,H36B,
 H36C)
;

loop_
_space_group_symop_id
_space_group_symop_operation_xyz
1 'x, y, z'
2 '-x, y+1/2, -z'

loop_
_atom_site_label
_atom_site_type_symbol
_atom_site_fract_x
_atom_site_fract_y
_atom_site_fract_z
_atom_site_U_iso_or_equiv
_atom_site_adp_type
_atom_site_occupancy
_atom_site_symmetry_multiplicity
_atom_site_calc_flag
_atom_site_refinement_flags
Pd1 Pd 0.46920(2) 0.53215(2) 0.71246(2) 0.04635(11) Uani 1 1 d .
Pd2 Pd 0.09302(2) 0.46882(2) 0.78077(2) 0.04672(11) Uani 1 1 d .
Cl1 Cl 0.55919(9) 0.45393(11) 0.65513(10) 0.0660(5) Uani 1 1 d .
Cl4 Cl 0.05626(11) 0.38017(12) 0.86831(11) 0.0740(5) Uani 1 1 d .
Cl3 Cl 0.10900(12) 0.56387(10) 0.69543(10) 0.0665(4) Uani 1 1 d .
Cl2 Cl 0.39047(13) 0.62048(11) 0.76586(11) 0.0737(5) Uani 1 1 d .
N4 N 0.1370(3) 0.5291(3) 0.8742(3) 0.0496(11) Uani 1 1 d .
N10 N 0.2939(3) 0.5590(3) 0.5200(3) 0.0528(12) Uani 1 1 d .
N9 N 0.4058(3) 0.5473(3) 0.6052(3) 0.0464(11) Uani 1 1 d .
N1 N 0.5306(3) 0.5142(3) 0.8200(3) 0.0504(13) Uani 1 1 d .
C27 C 0.2577(4) 0.4044(4) 0.8982(4) 0.0583(16) Uani 1 1 d .
H27 H 0.2036 0.3887 0.9038 0.070 Uiso 1 1 calc R
C29 C 0.2110(3) 0.5312(4) 0.9095(3) 0.0487(12) Uani 1 1 d .
N7 N 0.0578(3) 0.3092(3) 0.6087(3) 0.0504(11) Uani 1 1 d .
C28 C 0.2758(4) 0.4760(4) 0.9005(3) 0.0505(13) Uani 1 1 d .
C79 C 0.3370(3) 0.5191(3) 0.5777(3) 0.0467(13) Uani 1 1 d .
C15 C 0.5570(4) 0.4183(4) 1.0080(4) 0.0600(17) Uani 1 1 d .
C78 C 0.3053(3) 0.4497(3) 0.6047(3) 0.0454(13) Uani 1 1 d .
N5 N 0.2272(3) 0.5913(3) 0.9524(3) 0.0563(13) Uani 1 1 d .
C80 C 0.2326(4) 0.5320(4) 0.4619(4) 0.0595(15) Uani 1 1 d .
C26 C 0.3204(4) 0.3570(4) 0.8876(4) 0.0589(16) Uani 1 1 d .
N6 N 0.0544(3) 0.4046(3) 0.6883(3) 0.0470(11) Uani 1 1 d .
C77 C 0.3597(4) 0.3942(4) 0.6212(4) 0.0509(14) Uani 1 1 d .
H77 H 0.4164 0.3998 0.6154 0.061 Uiso 1 1 calc R
C72 C 0.0992(3) 0.3641(3) 0.6445(3) 0.0456(13) Uani 1 1 d .
O4 O 0.3602(4) 0.2184(3) 0.6923(4) 0.0873(18) Uani 1 1 d .
N2 N 0.5681(3) 0.4517(3) 0.9308(3) 0.0588(14) Uani 1 1 d .
C22 C 0.5073(3) 0.4738(4) 0.8777(3) 0.0500(13) Uani 1 1 d .
C23 C 0.3579(4) 0.4974(4) 0.8938(3) 0.0495(13) Uani 1 1 d .
H23 H 0.3710 0.5453 0.8961 0.059 Uiso 1 1 calc R
C76 C 0.3285(4) 0.3313(4) 0.6461(4) 0.0543(14) Uani 1 1 d .
C25 C 0.4019(4) 0.3769(4) 0.8806(4) 0.0594(16) Uani 1 1 d .
H25 H 0.4432 0.3434 0.8740 0.071 Uiso 1 1 calc R
C56 C -0.0871(4) 0.4332(4) 0.6331(4) 0.0549(15) Uani 1 1 d .
N3 N 0.2996(5) 0.2806(4) 0.8841(5) 0.0821(19) Uani 1 1 d .
C74 C 0.1902(3) 0.3742(3) 0.6380(3) 0.0460(12) Uani 1 1 d .
C75 C 0.2434(4) 0.3185(3) 0.6535(4) 0.0508(14) Uani 1 1 d .
H75 H 0.2239 0.2743 0.6683 0.061 Uiso 1 1 calc R
C73 C 0.2200(4) 0.4397(3) 0.6138(3) 0.0451(12) Uani 1 1 d .
H73 H 0.1832 0.4769 0.6037 0.054 Uiso 1 1 calc R
C95 C 0.5000(4) 0.6393(4) 0.5487(4) 0.0571(16) Uani 1 1 d .
C24 C 0.4203(3) 0.4484(4) 0.8837(3) 0.0490(14) Uani 1 1 d .
C51 C -0.1614(4) 0.4564(4) 0.6613(5) 0.067(2) Uani 1 1 d .
H51 H -0.1766 0.4426 0.7127 0.081 Uiso 1 1 calc R
C45 C 0.0168(4) 0.5762(4) 0.9476(4) 0.0641(18) Uani 1 1 d .
C58 C -0.0282(4) 0.3079(3) 0.6363(4) 0.0472(13) Uani 1 1 d .
H58 H -0.0672 0.3077 0.5886 0.057 Uiso 1 1 calc R
C50 C 0.0228(5) 0.5268(6) 1.0068(5) 0.089(3) Uani 1 1 d .
H50 H 0.0719 0.5013 1.0150 0.107 Uiso 1 1 calc R
C55 C -0.0667(4) 0.4562(5) 0.5577(5) 0.075(2) Uani 1 1 d .
H55 H -0.0162 0.4428 0.5373 0.089 Uiso 1 1 calc R
C59 C -0.0459(4) 0.2448(3) 0.6899(4) 0.0507(14) Uani 1 1 d .
N8 N 0.3877(4) 0.2722(4) 0.6668(4) 0.0692(16) Uani 1 1 d .
C65 C 0.0753(4) 0.2751(4) 0.5335(4) 0.0533(14) Uani 1 1 d .
C96 C 0.5403(5) 0.6074(5) 0.4859(5) 0.076(2) Uani 1 1 d .
H96 H 0.5136 0.5730 0.4539 0.092 Uiso 1 1 calc R
C8 C 0.6479(3) 0.4780(4) 0.9043(4) 0.0575(17) Uani 1 1 d .
H8 H 0.6749 0.5054 0.9486 0.069 Uiso 1 1 calc R
O2 O 0.3561(5) 0.2401(3) 0.8726(5) 0.103(2) Uani 1 1 d .
C93 C 0.3469(4) 0.6187(4) 0.4969(4) 0.0538(14) Uani 1 1 d .
H93 H 0.3739 0.6075 0.4463 0.065 Uiso 1 1 calc R
C30 C 0.2856(4) 0.5979(4) 1.0205(4) 0.0601(17) Uani 1 1 d .
C92 C 0.3042(4) 0.6886(4) 0.4892(4) 0.0630(17) Uani 1 1 d .
C34 C 0.3348(6) 0.5652(6) 1.1549(5) 0.090(3) Uani 1 1 d .
H34 H 0.3292 0.5370 1.2007 0.108 Uiso 1 1 calc R
C16 C 0.5959(5) 0.3548(5) 1.0262(5) 0.083(2) Uani 1 1 d .
H16 H 0.6293 0.3336 0.9886 0.100 Uiso 1 1 calc R
C82 C 0.1908(7) 0.4624(6) 0.3468(5) 0.097(3) Uani 1 1 d .
H82 H 0.2049 0.4320 0.3053 0.117 Uiso 1 1 calc R
C20 C 0.5063(5) 0.4467(4) 1.0634(4) 0.075(2) Uani 1 1 d .
H20 H 0.4778 0.4885 1.0512 0.091 Uiso 1 1 calc R
C42 C 0.1778(5) 0.7075(4) 0.8983(5) 0.070(2) Uani 1 1 d .
C60 C -0.1172(5) 0.2072(4) 0.6765(5) 0.071(2) Uani 1 1 d .
H60 H -0.1528 0.2181 0.6321 0.085 Uiso 1 1 calc R
C68 C 0.0952(5) 0.2071(4) 0.3848(5) 0.072(2) Uani 1 1 d .
C57 C -0.0327(4) 0.3812(3) 0.6800(4) 0.0487(13) Uani 1 1 d .
H57 H -0.0541 0.3745 0.7342 0.058 Uiso 1 1 calc R
C10 C 0.7867(4) 0.4224(6) 0.9050(6) 0.094(3) Uani 1 1 d .
H10 H 0.8075 0.4599 0.9364 0.113 Uiso 1 1 calc R
C41 C 0.2079(6) 0.7048(5) 0.8206(6) 0.082(2) Uani 1 1 d .
H41 H 0.2179 0.6613 0.7967 0.099 Uiso 1 1 calc R
C66 C 0.0440(5) 0.2089(4) 0.5192(5) 0.072(2) Uani 1 1 d .
H66 H 0.0162 0.1854 0.5595 0.086 Uiso 1 1 calc R
C94 C 0.4121(4) 0.6201(4) 0.5689(4) 0.0508(14) Uani 1 1 d .
H94 H 0.3936 0.6543 0.6090 0.061 Uiso 1 1 calc R
C7 C 0.6203(3) 0.5290(4) 0.8343(3) 0.0527(14) Uani 1 1 d .
H7 H 0.6497 0.5172 0.7854 0.063 Uiso 1 1 calc R
C69 C 0.1283(5) 0.2738(5) 0.4001(5) 0.078(2) Uani 1 1 d .
H69 H 0.1587 0.2957 0.3605 0.094 Uiso 1 1 calc R
C35 C 0.2805(5) 0.5563(5) 1.0885(4) 0.076(2) Uani 1 1 d .
H35 H 0.2397 0.5216 1.0896 0.091 Uiso 1 1 calc R
C85 C 0.1501(4) 0.5533(4) 0.4671(5) 0.0696(19) Uani 1 1 d .
H85 H 0.1356 0.5850 0.5073 0.083 Uiso 1 1 calc R
C44 C 0.0917(4) 0.5926(4) 0.8970(4) 0.0578(16) Uani 1 1 d .
H44 H 0.0721 0.6170 0.8471 0.069 Uiso 1 1 calc R
C83 C 0.1092(6) 0.4818(6) 0.3525(5) 0.091(3) Uani 1 1 d .
C18 C 0.5355(6) 0.3507(5) 1.1555(5) 0.084(2) Uani 1 1 d .
C87 C 0.2438(5) 0.7087(5) 0.5421(5) 0.077(2) Uani 1 1 d .
H87 H 0.2255 0.6765 0.5800 0.093 Uiso 1 1 calc R
C70 C 0.1171(5) 0.3081(4) 0.4727(4) 0.0676(18) Uani 1 1 d .
H70 H 0.1378 0.3536 0.4807 0.081 Uiso 1 1 calc R
C53 C -0.1934(6) 0.5199(5) 0.5410(7) 0.097(3) Uani 1 1 d .
H53 H -0.2294 0.5484 0.5097 0.116 Uiso 1 1 calc R
O3 O 0.4593(4) 0.2817(4) 0.6548(7) 0.146(4) Uani 1 1 d .
C43 C 0.1575(4) 0.6405(4) 0.9432(4) 0.0602(17) Uani 1 1 d .
H43 H 0.1380 0.6525 0.9970 0.072 Uiso 1 1 calc R
C84 C 0.0899(5) 0.5271(6) 0.4122(5) 0.086(2) Uani 1 1 d .
H84 H 0.0349 0.5409 0.4166 0.104 Uiso 1 1 calc R
C54 C -0.1204(6) 0.4992(5) 0.5113(6) 0.091(3) Uani 1 1 d .
H54 H -0.1062 0.5138 0.4597 0.109 Uiso 1 1 calc R
C91 C 0.3301(5) 0.7368(5) 0.4317(5) 0.077(2) Uani 1 1 d .
H91 H 0.3691 0.7232 0.3949 0.092 Uiso 1 1 calc R
C62 C -0.0866(7) 0.1354(5) 0.7934(6) 0.090(3) Uani 1 1 d .
H62 H -0.1008 0.0998 0.8292 0.108 Uiso 1 1 calc R
C9 C 0.7051(4) 0.4211(5) 0.8800(4) 0.0659(19) Uani 1 1 d .
C64 C 0.0069(5) 0.2261(4) 0.7542(5) 0.072(2) Uani 1 1 d .
H64 H 0.0566 0.2504 0.7632 0.086 Uiso 1 1 calc R
C14 C 0.6768(6) 0.3653(6) 0.8299(5) 0.091(3) Uani 1 1 d .
H14 H 0.6217 0.3635 0.8104 0.109 Uiso 1 1 calc R
C63 C -0.0126(7) 0.1719(5) 0.8053(6) 0.089(3) Uani 1 1 d .
H63 H 0.0242 0.1596 0.8483 0.106 Uiso 1 1 calc R
C98 C 0.6608(5) 0.6771(6) 0.5162(8) 0.099(3) Uani 1 1 d .
H98 H 0.7145 0.6905 0.5046 0.119 Uiso 1 1 calc R
C88 C 0.2105(7) 0.7762(6) 0.5390(7) 0.101(3) Uani 1 1 d .
H88 H 0.1700 0.7896 0.5743 0.122 Uiso 1 1 calc R
C40 C 0.2229(8) 0.7650(6) 0.7798(7) 0.111(4) Uani 1 1 d .
H40 H 0.2430 0.7617 0.7279 0.133 Uiso 1 1 calc R
C17 C 0.5852(6) 0.3233(5) 1.0992(6) 0.091(3) Uani 1 1 d .
H17 H 0.6131 0.2812 1.1111 0.109 Uiso 1 1 calc R
C89 C 0.2398(8) 0.8246(5) 0.4805(8) 0.106(4) Uani 1 1 d .
H89 H 0.2185 0.8702 0.4782 0.127 Uiso 1 1 calc R
C97 C 0.6212(5) 0.6274(6) 0.4713(6) 0.095(3) Uani 1 1 d .
H97 H 0.6485 0.6058 0.4294 0.113 Uiso 1 1 calc R
C48 C -0.1147(7) 0.5509(8) 1.0476(8) 0.121(5) Uani 1 1 d .
H48 H -0.1587 0.5432 1.0811 0.145 Uiso 1 1 calc R
O1 O 0.2296(5) 0.2626(4) 0.8928(8) 0.149(4) Uani 1 1 d .
C19 C 0.4967(7) 0.4140(6) 1.1376(5) 0.094(3) Uani 1 1 d .
H19 H 0.4637 0.4350 1.1757 0.113 Uiso 1 1 calc R
C67 C 0.0538(6) 0.1765(4) 0.4437(5) 0.082(2) Uani 1 1 d .
H67 H 0.0306 0.1321 0.4343 0.098 Uiso 1 1 calc R
C47 C -0.1197(7) 0.6010(8) 0.9878(9) 0.122(4) Uani 1 1 d .
H47 H -0.1679 0.6277 0.9804 0.147 Uiso 1 1 calc R
C100 C 0.5416(6) 0.6898(6) 0.5948(7) 0.100(3) Uani 1 1 d .
H100 H 0.5155 0.7120 0.6372 0.119 Uiso 1 1 calc R
C32 C 0.4021(7) 0.6530(6) 1.0890(8) 0.109(4) Uani 1 1 d .
H32 H 0.4448 0.6861 1.0887 0.131 Uiso 1 1 calc R
C81 C 0.2530(5) 0.4869(5) 0.4011(5) 0.081(2) Uani 1 1 d .
H81 H 0.3078 0.4727 0.3961 0.097 Uiso 1 1 calc R
C33 C 0.3957(6) 0.6136(7) 1.1552(6) 0.096(3) Uani 1 1 d .
C52 C -0.2140(5) 0.4998(5) 0.6147(7) 0.089(3) Uani 1 1 d .
H52 H -0.2638 0.5149 0.6351 0.107 Uiso 1 1 calc R
C71 C 0.1049(8) 0.1711(6) 0.3027(6) 0.107(4) Uani 1 1 d .
H71A H 0.0963 0.2051 0.2598 0.160 Uiso 1 1 calc R
H71B H 0.0646 0.1339 0.2959 0.160 Uiso 1 1 calc R
H71C H 0.1597 0.1516 0.3008 0.160 Uiso 1 1 calc R
C86 C 0.0419(7) 0.4524(7) 0.2929(7) 0.135(5) Uani 1 1 d .
H86A H 0.0218 0.4895 0.2573 0.203 Uiso 1 1 calc R
H86B H -0.0031 0.4341 0.3227 0.203 Uiso 1 1 calc R
H86C H 0.0649 0.4152 0.2613 0.203 Uiso 1 1 calc R
C31 C 0.3480(6) 0.6480(5) 1.0190(6) 0.093(3) Uani 1 1 d .
H31 H 0.3541 0.6770 0.9741 0.112 Uiso 1 1 calc R
C46 C -0.0542(5) 0.6128(5) 0.9379(7) 0.091(3) Uani 1 1 d .
H46 H -0.0596 0.6467 0.8969 0.109 Uiso 1 1 calc R
C90 C 0.2979(7) 0.8054(5) 0.4287(8) 0.104(4) Uani 1 1 d .
H90 H 0.3166 0.8377 0.3910 0.125 Uiso 1 1 calc R
C61 C -0.1375(7) 0.1523(5) 0.7291(6) 0.096(3) Uani 1 1 d .
H61 H -0.1866 0.1272 0.7194 0.116 Uiso 1 1 calc R
C1 C 0.5892(4) 0.6393(4) 0.9150(4) 0.099(3) Uani 1 1 d GD
H1 H 0.5517 0.6132 0.9441 0.118 Uiso 1 1 calc R
C2 C 0.6018(5) 0.7105(4) 0.9325(5) 0.119(4) Uani 1 1 d GD
H2 H 0.5728 0.7321 0.9732 0.143 Uiso 1 1 calc R
C3 C 0.6579(6) 0.7495(3) 0.8891(6) 0.123(4) Uani 1 1 d GD
H3 H 0.6664 0.7971 0.9008 0.148 Uiso 1 1 calc R
C4 C 0.7014(5) 0.7173(4) 0.8282(6) 0.143(5) Uani 1 1 d GDU
H4 H 0.7389 0.7434 0.7992 0.171 Uiso 1 1 calc R
C5 C 0.6888(4) 0.6461(4) 0.8107(4) 0.127(5) Uani 1 1 d GD
H5 H 0.7179 0.6245 0.7700 0.152 Uiso 1 1 calc R
C6 C 0.6327(4) 0.6071(3) 0.8541(4) 0.0655(18) Uani 1 1 d GD
C37 C 0.1681(7) 0.7724(5) 0.9319(7) 0.101(3) Uani 1 1 d .
H37 H 0.1500 0.7764 0.9845 0.121 Uiso 1 1 calc R
C49 C -0.0447(7) 0.5133(7) 1.0566(6) 0.110(4) Uani 1 1 d .
H49 H -0.0403 0.4779 1.0959 0.132 Uiso 1 1 calc R
C11 C 0.8391(6) 0.3678(9) 0.8835(8) 0.125(5) Uani 1 1 d .
H11 H 0.8947 0.3691 0.9014 0.150 Uiso 1 1 calc R
C38 C 0.1855(9) 0.8342(6) 0.8864(10) 0.127(4) Uani 1 1 d .
H38 H 0.1797 0.8785 0.9099 0.153 Uiso 1 1 calc R
C13 C 0.7320(9) 0.3129(6) 0.8101(7) 0.112(4) Uani 1 1 d .
H13 H 0.7135 0.2761 0.7764 0.134 Uiso 1 1 calc R
C12 C 0.8115(10) 0.3137(9) 0.8380(8) 0.135(6) Uani 1 1 d .
H12 H 0.8470 0.2768 0.8258 0.162 Uiso 1 1 calc R
Cl6 Cl 0.6248(4) 0.4466(3) 0.3696(3) 0.211(3) Uani 1 1 d .
C21 C 0.5183(8) 0.3115(7) 1.2349(6) 0.117(4) Uani 1 1 d .
H21A H 0.4915 0.2672 1.2223 0.175 Uiso 1 1 calc R
H21B H 0.4828 0.3398 1.2670 0.175 Uiso 1 1 calc R
H21C H 0.5698 0.3029 1.2651 0.175 Uiso 1 1 calc R
C39 C 0.2101(10) 0.8291(7) 0.8108(9) 0.131(5) Uani 1 1 d .
H39 H 0.2183 0.8695 0.7799 0.157 Uiso 1 1 calc R
C36 C 0.4562(8) 0.6229(9) 1.2284(8) 0.149(6) Uani 1 1 d .
H36A H 0.4321 0.6039 1.2760 0.223 Uiso 1 1 calc R
H36B H 0.4676 0.6722 1.2365 0.223 Uiso 1 1 calc R
H36C H 0.5069 0.5984 1.2188 0.223 Uiso 1 1 calc R
C101 C 0.5670(10) 0.4043(11) 0.4448(7) 0.188(9) Uani 1 1 d .
H10A H 0.5820 0.3546 0.4472 0.226 Uiso 1 1 calc R
H10B H 0.5816 0.4250 0.4975 0.226 Uiso 1 1 calc R
Cl5 Cl 0.4641(3) 0.4114(4) 0.4259(3) 0.203(2) Uani 1 1 d .
C99 C 0.6227(8) 0.7077(7) 0.5781(9) 0.121(4) Uani 1 1 d U
H99 H 0.6509 0.7412 0.6102 0.146 Uiso 1 1 calc R
Cl8 Cl 0.1803(3) 0.3823(2) 0.1068(4) 0.1793(18) Uani 1 1 d .
Cl9 Cl 0.6926(4) 0.5246(3) 0.1695(4) 0.227(3) Uani 1 1 d D
Cl7 Cl 0.0341(4) 0.3045(4) 0.1242(6) 0.273(4) Uani 1 1 d .
Cl10 Cl 0.8088(4) 0.5818(7) 0.2922(6) 0.356(7) Uani 1 1 d D
C103 C 0.7347(13) 0.5953(8) 0.2224(10) 0.265(16) Uani 1 1 d D
H10E H 0.7558 0.6280 0.1830 0.318 Uiso 1 1 calc R
H10F H 0.6897 0.6191 0.2484 0.318 Uiso 1 1 calc R
C102 C 0.1219(11) 0.3156(12) 0.0631(12) 0.196(9) Uani 1 1 d .
H10C H 0.1540 0.2722 0.0620 0.236 Uiso 1 1 calc R
H10D H 0.1041 0.3279 0.0077 0.236 Uiso 1 1 calc R

loop_
_atom_site_aniso_label
_atom_site_aniso_U_11
_atom_site_aniso_U_22
_atom_site_aniso_U_33
_atom_site_aniso_U_23
_atom_site_aniso_U_13
_atom_site_aniso_U_12
Pd1 0.0426(2) 0.0559(3) 0.03998(19) 0.0020(2) -0.00418(14) -0.0003(2)
Pd2 0.0424(2) 0.0538(2) 0.0435(2) -0.0065(2) -0.00341(15) -0.0007(2)
Cl1 0.0507(7) 0.0875(13) 0.0590(8) -0.0119(8) -0.0039(6) 0.0124(8)
Cl4 0.0680(10) 0.0959(14) 0.0567(9) 0.0130(9) -0.0108(7) -0.0257(10)
Cl3 0.0897(12) 0.0540(9) 0.0557(8) -0.0030(7) 0.0009(8) 0.0014(9)
Cl2 0.0918(12) 0.0752(12) 0.0544(9) 0.0036(8) 0.0078(8) 0.0255(10)
N4 0.047(2) 0.057(3) 0.044(2) -0.015(3) -0.0066(18) 0.001(3)
N10 0.047(3) 0.056(3) 0.054(3) 0.008(2) -0.012(2) -0.008(2)
N9 0.048(2) 0.057(3) 0.033(2) 0.004(2) -0.0057(17) -0.003(2)
N1 0.043(2) 0.074(4) 0.033(2) -0.001(2) -0.0097(17) -0.001(2)
C27 0.047(3) 0.072(5) 0.055(4) -0.011(3) -0.002(3) -0.003(3)
C29 0.044(3) 0.061(3) 0.042(3) -0.006(3) 0.001(2) -0.006(3)
N7 0.049(3) 0.049(3) 0.053(3) -0.003(2) 0.002(2) -0.005(2)
C28 0.050(3) 0.056(4) 0.045(3) -0.004(3) -0.003(2) -0.001(3)
C79 0.049(3) 0.053(4) 0.038(3) -0.003(3) 0.000(2) -0.003(3)
C15 0.054(3) 0.077(5) 0.049(3) 0.000(3) -0.006(3) 0.009(3)
C78 0.046(3) 0.053(4) 0.037(3) -0.005(2) -0.004(2) 0.001(3)
N5 0.052(3) 0.065(3) 0.051(3) -0.010(3) -0.006(2) 0.003(3)
C80 0.067(4) 0.063(4) 0.046(3) 0.009(3) -0.020(3) -0.004(4)
C26 0.060(4) 0.058(4) 0.058(4) -0.005(3) -0.001(3) -0.002(3)
N6 0.044(2) 0.053(3) 0.043(2) -0.008(2) -0.0056(19) -0.003(2)
C77 0.041(3) 0.063(4) 0.049(3) -0.001(3) -0.003(2) 0.000(3)
C72 0.044(3) 0.049(3) 0.043(3) -0.003(3) -0.003(2) 0.002(3)
O4 0.080(4) 0.069(4) 0.113(5) 0.033(3) 0.003(3) 0.014(3)
N2 0.048(3) 0.078(4) 0.050(3) 0.010(3) -0.001(2) 0.009(3)
C22 0.051(3) 0.064(4) 0.034(2) -0.003(3) -0.005(2) 0.013(3)
C23 0.055(3) 0.053(3) 0.040(3) 0.002(2) -0.002(2) 0.000(3)
C76 0.053(3) 0.052(4) 0.057(3) 0.004(3) -0.004(3) 0.001(3)
C25 0.057(4) 0.070(5) 0.051(3) -0.008(3) -0.002(3) 0.013(3)
C56 0.052(3) 0.046(3) 0.065(4) -0.004(3) -0.004(3) -0.001(3)
N3 0.083(5) 0.062(4) 0.102(5) -0.008(4) 0.013(4) -0.005(4)
C74 0.045(3) 0.052(3) 0.040(3) -0.003(3) -0.002(2) -0.003(3)
C75 0.055(3) 0.045(3) 0.053(3) 0.000(3) 0.000(3) -0.004(3)
C73 0.050(3) 0.045(3) 0.039(3) -0.001(2) -0.006(2) 0.000(3)
C95 0.054(3) 0.053(4) 0.064(4) 0.012(3) -0.003(3) -0.003(3)
C24 0.043(3) 0.065(4) 0.038(3) 0.001(3) -0.002(2) 0.005(3)
C51 0.048(3) 0.068(5) 0.085(5) -0.016(4) -0.003(3) 0.012(3)
C45 0.057(4) 0.081(5) 0.054(4) -0.021(4) 0.003(3) -0.003(4)
C58 0.045(3) 0.048(3) 0.048(3) 0.001(3) -0.004(2) -0.003(3)
C50 0.080(5) 0.126(8) 0.062(4) -0.015(6) 0.003(4) 0.004(6)
C55 0.050(3) 0.080(6) 0.092(5) 0.019(5) -0.007(3) 0.003(4)
C59 0.051(3) 0.045(3) 0.057(3) -0.003(3) 0.005(3) 0.003(3)
N8 0.052(3) 0.063(4) 0.092(5) 0.005(3) -0.004(3) 0.006(3)
C65 0.055(3) 0.054(4) 0.050(3) -0.007(3) -0.003(3) 0.001(3)
C96 0.071(5) 0.082(6) 0.077(5) 0.001(4) 0.002(4) -0.009(4)
C8 0.043(3) 0.083(5) 0.044(3) -0.009(3) -0.011(2) 0.006(3)
O2 0.108(5) 0.066(4) 0.134(6) -0.023(4) 0.017(4) 0.018(4)
C93 0.055(3) 0.057(4) 0.049(3) 0.010(3) -0.003(3) 0.000(3)
C30 0.051(3) 0.070(4) 0.059(4) -0.022(3) -0.006(3) 0.001(3)
C92 0.055(4) 0.068(4) 0.064(4) 0.004(3) -0.016(3) 0.003(3)
C34 0.101(6) 0.111(7) 0.058(4) -0.007(5) -0.006(4) 0.010(6)
C16 0.074(5) 0.100(7) 0.076(5) 0.010(5) 0.011(4) 0.025(5)
C82 0.138(8) 0.091(6) 0.061(4) -0.022(5) -0.014(5) -0.010(7)
C20 0.102(6) 0.071(5) 0.053(4) 0.004(3) 0.003(4) 0.021(4)
C42 0.069(4) 0.064(5) 0.077(5) -0.016(4) -0.017(4) 0.003(4)
C60 0.073(4) 0.071(5) 0.069(4) -0.003(4) 0.004(3) -0.020(4)
C68 0.083(5) 0.069(5) 0.066(4) -0.011(4) 0.012(4) -0.001(4)
C57 0.046(3) 0.049(3) 0.050(3) -0.001(3) -0.002(2) -0.003(3)
C10 0.044(4) 0.147(9) 0.092(6) 0.036(6) 0.004(4) 0.009(5)
C41 0.095(6) 0.072(5) 0.078(5) -0.006(4) -0.008(4) -0.009(5)
C66 0.096(5) 0.055(4) 0.066(4) -0.010(3) 0.015(4) -0.014(4)
C94 0.049(3) 0.052(4) 0.051(3) 0.005(3) -0.004(2) 0.002(3)
C7 0.045(3) 0.070(4) 0.043(3) -0.008(3) -0.003(2) 0.000(3)
C69 0.087(5) 0.092(6) 0.057(4) -0.011(4) 0.014(4) -0.014(5)
C35 0.069(4) 0.100(6) 0.058(4) -0.001(4) 0.000(3) -0.016(4)
C85 0.061(4) 0.081(5) 0.065(4) 0.011(4) -0.014(3) -0.008(4)
C44 0.056(3) 0.067(4) 0.050(3) -0.008(3) -0.006(3) 0.014(3)
C83 0.099(6) 0.104(7) 0.065(5) 0.014(5) -0.035(4) -0.019(6)
C18 0.124(7) 0.077(5) 0.049(4) 0.010(4) -0.005(4) 0.007(5)
C87 0.082(5) 0.069(5) 0.079(5) 0.001(4) -0.012(4) 0.005(4)
C70 0.078(5) 0.065(4) 0.059(4) -0.007(3) 0.005(3) -0.017(4)
C53 0.073(5) 0.078(6) 0.137(9) 0.023(6) -0.032(5) 0.012(5)
O3 0.054(3) 0.097(5) 0.286(12) 0.067(7) 0.011(5) 0.016(3)
C43 0.065(4) 0.068(4) 0.047(3) -0.012(3) -0.003(3) 0.011(3)
C84 0.067(4) 0.100(6) 0.090(6) 0.017(6) -0.024(4) -0.016(5)
C54 0.084(6) 0.096(6) 0.091(6) 0.038(5) -0.009(5) 0.007(5)
C91 0.079(5) 0.068(5) 0.083(5) 0.021(4) -0.014(4) -0.009(4)
C62 0.115(7) 0.076(6) 0.080(6) 0.021(5) 0.018(5) -0.007(5)
C9 0.052(3) 0.085(5) 0.060(4) 0.021(4) -0.002(3) 0.008(4)
C64 0.079(5) 0.064(5) 0.072(5) 0.013(4) -0.002(4) 0.006(4)
C14 0.090(6) 0.114(8) 0.070(5) -0.006(5) 0.012(4) 0.020(6)
C63 0.117(7) 0.072(5) 0.076(5) 0.018(4) -0.003(5) 0.025(5)
C98 0.052(4) 0.093(7) 0.152(10) 0.025(7) 0.015(5) -0.009(5)
C88 0.095(7) 0.096(7) 0.109(8) -0.026(6) -0.035(6) 0.033(6)
C40 0.150(10) 0.089(7) 0.093(7) 0.007(6) -0.011(7) -0.030(7)
C17 0.110(7) 0.085(6) 0.080(6) 0.020(5) 0.012(5) 0.026(5)
C89 0.116(8) 0.064(6) 0.130(9) 0.006(6) -0.063(7) 0.018(6)
C97 0.063(5) 0.123(8) 0.099(6) 0.028(6) 0.019(4) 0.005(5)
C48 0.097(7) 0.146(12) 0.124(9) -0.072(9) 0.057(7) -0.036(8)
O1 0.094(5) 0.064(4) 0.291(13) -0.022(6) 0.038(7) -0.014(4)
C19 0.133(8) 0.096(7) 0.055(4) -0.005(4) 0.028(5) 0.023(6)
C67 0.107(6) 0.055(4) 0.084(5) -0.025(4) 0.021(5) -0.012(4)
C47 0.074(6) 0.128(11) 0.168(12) -0.018(10) 0.032(7) 0.023(7)
C100 0.079(6) 0.104(7) 0.116(8) -0.037(6) 0.010(5) -0.030(5)
C32 0.093(7) 0.106(8) 0.126(9) -0.018(7) -0.022(6) -0.035(6)
C81 0.079(5) 0.093(7) 0.070(5) -0.008(4) -0.005(4) -0.005(4)
C33 0.087(6) 0.124(9) 0.074(5) -0.041(6) -0.029(5) 0.018(6)
C52 0.062(5) 0.080(6) 0.123(8) 0.000(6) -0.007(5) 0.020(4)
C71 0.149(10) 0.108(8) 0.066(5) -0.023(5) 0.025(6) -0.021(7)
C86 0.138(9) 0.145(12) 0.115(8) 0.003(8) -0.066(8) -0.045(9)
C31 0.101(6) 0.096(7) 0.080(6) -0.003(5) -0.018(5) -0.042(6)
C46 0.067(5) 0.087(6) 0.121(8) -0.009(6) 0.021(5) 0.019(5)
C90 0.097(7) 0.070(6) 0.141(10) 0.038(6) -0.034(7) -0.008(5)
C61 0.107(7) 0.084(6) 0.100(7) 0.000(5) 0.029(6) -0.038(6)
C1 0.110(7) 0.093(7) 0.095(7) -0.031(6) 0.025(6) -0.016(6)
C2 0.108(8) 0.122(10) 0.129(10) -0.045(8) 0.012(7) -0.004(7)
C3 0.129(10) 0.088(8) 0.153(12) -0.024(8) 0.012(9) -0.020(7)
C4 0.136(8) 0.127(8) 0.168(9) -0.007(7) 0.028(7) -0.020(7)
C5 0.125(9) 0.071(7) 0.191(13) -0.002(7) 0.066(9) -0.017(6)
C6 0.055(4) 0.075(5) 0.065(4) -0.003(4) -0.009(3) -0.005(4)
C37 0.128(8) 0.074(6) 0.100(7) -0.024(5) 0.001(6) 0.012(6)
C49 0.121(8) 0.141(11) 0.071(5) -0.023(6) 0.024(5) -0.046(8)
C11 0.068(6) 0.206(16) 0.103(8) 0.060(9) 0.029(6) 0.054(8)
C38 0.172(13) 0.058(6) 0.150(12) -0.011(7) -0.007(10) 0.012(7)
C13 0.159(11) 0.098(8) 0.080(6) 0.002(6) 0.028(7) 0.043(8)
C12 0.156(13) 0.164(14) 0.091(8) 0.052(8) 0.058(8) 0.099(11)
Cl6 0.242(6) 0.235(6) 0.160(4) -0.052(4) 0.046(4) -0.040(5)
C21 0.169(11) 0.120(9) 0.063(5) 0.019(6) 0.018(6) 0.003(8)
C39 0.191(14) 0.077(8) 0.124(10) 0.010(7) -0.007(10) -0.019(8)
C36 0.138(11) 0.185(15) 0.116(9) -0.055(10) -0.058(8) 0.014(10)
C101 0.214(16) 0.27(2) 0.077(7) -0.029(11) -0.031(9) 0.140(16)
Cl5 0.147(3) 0.292(6) 0.172(4) -0.077(4) 0.020(3) 0.037(4)
C99 0.105(6) 0.118(7) 0.140(8) -0.024(6) -0.001(6) -0.048(6)
Cl8 0.167(4) 0.133(3) 0.239(5) 0.016(3) 0.010(4) 0.007(3)
Cl9 0.230(5) 0.187(5) 0.276(7) -0.045(5) 0.113(5) -0.039(5)
Cl7 0.194(6) 0.195(6) 0.437(12) -0.062(7) 0.077(7) -0.038(5)
Cl10 0.186(5) 0.535(17) 0.346(10) 0.248(12) 0.017(6) 0.057(8)
C103 0.52(5) 0.110(12) 0.171(18) 0.016(12) 0.13(2) 0.11(2)
C102 0.168(16) 0.24(2) 0.174(17) 0.009(16) -0.006(13) -0.061(16)

loop_
_atom_type_symbol
_atom_type_description
_atom_type_scat_dispersion_real
_atom_type_scat_dispersion_imag
_atom_type_scat_source
C C 0.0181 0.0091 'International Tables Vol C Tables 4.2.6.8 and 6.1.1.4'
H H 0.0000 0.0000 'International Tables Vol C Tables 4.2.6.8 and 6.1.1.4'
Cl Cl 0.3639 0.7018 'International Tables Vol C Tables 4.2.6.8 and 6.1.1.4'
N N 0.0311 0.0180 'International Tables Vol C Tables 4.2.6.8 and 6.1.1.4'
O O 0.0492 0.0322 'International Tables Vol C Tables 4.2.6.8 and 6.1.1.4'
Pd Pd 0.1215 3.9337 'International Tables Vol C Tables 4.2.6.8 and 6.1.1.4'

loop_
_geom_angle_atom_site_label_1
_geom_angle_atom_site_label_2
_geom_angle_atom_site_label_3
_geom_angle
Cl2 Pd1 Cl1 173.19(8)
N9 Pd1 Cl1 92.06(14)
N9 Pd1 Cl2 87.98(15)
N1 Pd1 Cl1 87.65(15)
N1 Pd1 Cl2 92.51(16)
N1 Pd1 N9 178.2(2)
Cl3 Pd2 Cl4 171.05(7)
N4 Pd2 Cl4 91.54(17)
N4 Pd2 Cl3 88.70(17)
N4 Pd2 N6 176.7(2)
N6 Pd2 Cl4 87.30(16)
N6 Pd2 Cl3 92.91(16)
C29 N4 Pd2 129.7(4)
C29 N4 C44 108.6(5)
C44 N4 Pd2 119.9(4)
C79 N10 C80 125.0(6)
C79 N10 C93 108.5(5)
C80 N10 C93 119.2(5)
C79 N9 Pd1 129.7(4)
C79 N9 C94 108.2(5)
C94 N9 Pd1 115.8(4)
C22 N1 Pd1 126.8(4)
C22 N1 C7 108.3(5)
C7 N1 Pd1 122.8(4)
C28 C27 H27 120.4
C26 C27 H27 120.4
C26 C27 C28 119.2(6)
N4 C29 C28 124.5(6)
N4 C29 N5 114.0(6)
N5 C29 C28 121.4(5)
C72 N7 C58 109.3(5)
C72 N7 C65 127.4(5)
C65 N7 C58 118.8(5)
C27 C28 C29 122.6(6)
C27 C28 C23 118.8(6)
C23 C28 C29 118.6(6)
N10 C79 C78 121.5(5)
N9 C79 N10 114.4(6)
N9 C79 C78 124.2(5)
C16 C15 N2 120.0(6)
C20 C15 N2 121.4(7)
C20 C15 C16 118.6(7)
C77 C78 C79 120.4(5)
C77 C78 C73 119.4(6)
C73 C78 C79 120.2(5)
C29 N5 C30 125.6(6)
C29 N5 C43 110.7(5)
C30 N5 C43 119.9(5)
C85 C80 N10 118.9(7)
C81 C80 N10 121.9(7)
C81 C80 C85 119.3(7)
C27 C26 C25 123.1(7)
C27 C26 N3 118.4(7)
C25 C26 N3 118.5(7)
C72 N6 Pd2 127.9(4)
C72 N6 C57 109.0(5)
C57 N6 Pd2 120.6(4)
C78 C77 H77 120.6
C76 C77 C78 118.8(6)
C76 C77 H77 120.6
N7 C72 C74 122.3(5)
N6 C72 N7 114.7(5)
N6 C72 C74 122.9(5)
C15 N2 C8 124.2(5)
C22 N2 C15 126.2(5)
C22 N2 C8 108.8(5)
N1 C22 N2 115.6(5)
N1 C22 C24 123.3(5)
N2 C22 C24 121.0(6)
C28 C23 H23 119.6
C24 C23 C28 120.9(6)
C24 C23 H23 119.6
C77 C76 C75 123.5(6)
C77 C76 N8 118.7(6)
C75 C76 N8 117.8(6)
C26 C25 H25 121.1
C26 C25 C24 117.8(6)
C24 C25 H25 121.1
C51 C56 C57 122.0(7)
C55 C56 C51 117.1(7)
C55 C56 C57 120.8(6)
O2 N3 C26 116.8(7)
O1 N3 C26 119.0(7)
O1 N3 O2 124.1(8)
C75 C74 C72 119.8(6)
C75 C74 C73 120.9(5)
C73 C74 C72 119.2(5)
C76 C75 H75 121.5
C74 C75 C76 117.1(6)
C74 C75 H75 121.5
C78 C73 H73 119.9
C74 C73 C78 120.2(6)
C74 C73 H73 119.9
C96 C95 C94 122.4(7)
C100 C95 C96 118.7(7)
C100 C95 C94 118.8(7)
C23 C24 C22 118.9(6)
C23 C24 C25 120.2(6)
C25 C24 C22 120.9(6)
C56 C51 H51 119.2
C56 C51 C52 121.5(8)
C52 C51 H51 119.2
C50 C45 C44 120.1(7)
C46 C45 C50 118.4(8)
C46 C45 C44 121.4(8)
N7 C58 H58 109.2
N7 C58 C59 113.3(5)
N7 C58 C57 101.0(4)
C59 C58 H58 109.2
C59 C58 C57 114.5(5)
C57 C58 H58 109.2
C45 C50 H50 119.7
C45 C50 C49 120.7(10)
C49 C50 H50 119.7
C56 C55 H55 119.5
C56 C55 C54 120.9(8)
C54 C55 H55 119.5
C60 C59 C58 119.8(6)
C60 C59 C64 118.5(7)
C64 C59 C58 121.6(6)
O4 N8 C76 118.2(6)
O3 N8 O4 124.3(7)
O3 N8 C76 117.5(7)
C66 C65 N7 118.3(6)
C66 C65 C70 118.7(6)
C70 C65 N7 122.8(6)
C95 C96 H96 120.4
C95 C96 C97 119.2(9)
C97 C96 H96 120.4
N2 C8 H8 108.9
N2 C8 C7 102.0(4)
N2 C8 C9 113.5(7)
C7 C8 H8 108.9
C9 C8 H8 108.9
C9 C8 C7 114.3(5)
N10 C93 H93 109.9
N10 C93 C92 115.3(5)
N10 C93 C94 101.3(5)
C92 C93 H93 109.9
C92 C93 C94 110.1(6)
C94 C93 H93 109.9
C35 C30 N5 121.5(7)
C35 C30 C31 118.6(7)
C31 C30 N5 119.8(7)
C87 C92 C93 121.6(7)
C87 C92 C91 119.2(8)
C91 C92 C93 119.0(7)
C35 C34 H34 119.3
C33 C34 H34 119.3
C33 C34 C35 121.5(9)
C15 C16 H16 120.1
C17 C16 C15 119.9(8)
C17 C16 H16 120.1
C83 C82 H82 119.0
C83 C82 C81 122.1(9)
C81 C82 H82 119.0
C15 C20 H20 119.7
C15 C20 C19 120.5(8)
C19 C20 H20 119.7
C41 C42 C43 120.7(7)
C37 C42 C41 117.4(9)
C37 C42 C43 121.8(8)
C59 C60 H60 119.7
C59 C60 C61 120.6(8)
C61 C60 H60 119.7
C69 C68 C71 120.8(8)
C67 C68 C69 117.7(7)
C67 C68 C71 121.6(8)
N6 C57 C56 112.4(5)
N6 C57 C58 104.1(5)
N6 C57 H57 109.2
C56 C57 C58 112.5(5)
C56 C57 H57 109.2
C58 C57 H57 109.2
C9 C10 H10 120.0
C9 C10 C11 120.0(12)
C11 C10 H10 120.0
C42 C41 H41 119.9
C40 C41 C42 120.3(10)
C40 C41 H41 119.9
C65 C66 H66 120.1
C65 C66 C67 119.8(7)
C67 C66 H66 120.1
N9 C94 C95 112.9(5)
N9 C94 C93 103.4(5)
N9 C94 H94 107.9
C95 C94 C93 116.4(5)
C95 C94 H94 107.9
C93 C94 H94 107.9
N1 C7 C8 104.0(5)
N1 C7 H7 109.5
N1 C7 C6 109.6(5)
C8 C7 H7 109.5
C6 C7 C8 114.5(5)
C6 C7 H7 109.5
C68 C69 H69 119.3
C70 C69 C68 121.3(8)
C70 C69 H69 119.3
C30 C35 C34 121.1(8)
C30 C35 H35 119.5
C34 C35 H35 119.5
C80 C85 H85 120.1
C84 C85 C80 119.7(8)
C84 C85 H85 120.1
N4 C44 C45 112.9(6)
N4 C44 H44 108.6
N4 C44 C43 105.4(5)
C45 C44 H44 108.6
C45 C44 C43 112.7(5)
C43 C44 H44 108.6
C82 C83 C86 120.7(10)
C84 C83 C82 118.3(8)
C84 C83 C86 121.0(10)
C17 C18 C19 117.7(8)
C17 C18 C21 122.0(9)
C19 C18 C21 120.2(9)
C92 C87 H87 119.6
C88 C87 C92 120.7(10)
C88 C87 H87 119.6
C65 C70 H70 120.0
C69 C70 C65 120.1(7)
C69 C70 H70 120.0
C54 C53 H53 119.8
C52 C53 H53 119.8
C52 C53 C54 120.5(8)
N5 C43 C42 113.7(6)
N5 C43 C44 100.4(5)
N5 C43 H43 109.5
C42 C43 C44 113.9(6)
C42 C43 H43 109.5
C44 C43 H43 109.5
C85 C84 H84 119.3
C83 C84 C85 121.5(9)
C83 C84 H84 119.3
C55 C54 H54 120.0
C53 C54 C55 120.0(9)
C53 C54 H54 120.0
C92 C91 H91 119.7
C92 C91 C90 120.7(10)
C90 C91 H91 119.7
C63 C62 H62 120.7
C61 C62 H62 120.7
C61 C62 C63 118.7(8)
C10 C9 C8 120.7(9)
C10 C9 C14 118.3(9)
C14 C9 C8 121.1(6)
C59 C64 H64 119.5
C63 C64 C59 120.9(8)
C63 C64 H64 119.5
C9 C14 H14 120.5
C13 C14 C9 119.0(10)
C13 C14 H14 120.5
C62 C63 H63 119.7
C64 C63 C62 120.6(9)
C64 C63 H63 119.7
C97 C98 H98 120.1
C97 C98 C99 119.8(9)
C99 C98 H98 120.1
C87 C88 H88 120.8
C87 C88 C89 118.5(11)
C89 C88 H88 120.8
C41 C40 H40 118.6
C39 C40 C41 122.8(12)
C39 C40 H40 118.6
C16 C17 H17 118.7
C18 C17 C16 122.5(9)
C18 C17 H17 118.7
C88 C89 H89 119.4
C90 C89 C88 121.2(9)
C90 C89 H89 119.4
C96 C97 H97 119.2
C98 C97 C96 121.5(10)
C98 C97 H97 119.2
C47 C48 H48 121.0
C49 C48 H48 121.0
C49 C48 C47 118.0(10)
C20 C19 H19 119.7
C18 C19 C20 120.6(8)
C18 C19 H19 119.7
C68 C67 C66 122.4(8)
C68 C67 H67 118.8
C66 C67 H67 118.8
C48 C47 H47 119.4
C48 C47 C46 121.2(11)
C46 C47 H47 119.4
C95 C100 H100 120.1
C95 C100 C99 119.9(10)
C99 C100 H100 120.1
C33 C32 H32 118.0
C33 C32 C31 124.1(10)
C31 C32 H32 118.0
C80 C81 C82 119.1(8)
C80 C81 H81 120.4
C82 C81 H81 120.4
C34 C33 C36 121.4(12)
C32 C33 C34 117.8(8)
C32 C33 C36 120.8(12)
C51 C52 H52 120.0
C53 C52 C51 120.1(8)
C53 C52 H52 120.0
C68 C71 H71A 109.5
C68 C71 H71B 109.5
C68 C71 H71C 109.5
H71A C71 H71B 109.5
H71A C71 H71C 109.5
H71B C71 H71C 109.5
C83 C86 H86A 109.5
C83 C86 H86B 109.5
C83 C86 H86C 109.5
H86A C86 H86B 109.5
H86A C86 H86C 109.5
H86B C86 H86C 109.5
C30 C31 C32 116.9(9)
C30 C31 H31 121.5
C32 C31 H31 121.5
C45 C46 C47 121.0(11)
C45 C46 H46 119.5
C47 C46 H46 119.5
C91 C90 H90 120.2
C89 C90 C91 119.7(10)
C89 C90 H90 120.2
C60 C61 H61 119.6
C62 C61 C60 120.7(9)
C62 C61 H61 119.6
C2 C1 H1 120.0
C2 C1 C6 120.0
C6 C1 H1 120.0
C1 C2 H2 120.0
C3 C2 C1 120.0
C3 C2 H2 120.0
C2 C3 H3 120.0
C4 C3 C2 120.0
C4 C3 H3 120.0
C3 C4 H4 120.0
C5 C4 C3 120.0
C5 C4 H4 120.0
C4 C5 H5 120.0
C4 C5 C6 120.0
C6 C5 H5 120.0
C1 C6 C7 120.9(4)
C5 C6 C7 119.1(4)
C5 C6 C1 120.0
C42 C37 H37 120.0
C42 C37 C38 119.9(10)
C38 C37 H37 120.0
C50 C49 H49 119.7
C48 C49 C50 120.6(12)
C48 C49 H49 119.7
C10 C11 H11 119.2
C12 C11 C10 121.6(11)
C12 C11 H11 119.2
C37 C38 H38 119.7
C39 C38 C37 120.5(11)
C39 C38 H38 119.7
C14 C13 H13 119.1
C12 C13 C14 121.8(13)
C12 C13 H13 119.1
C11 C12 H12 120.4
C13 C12 C11 119.2(11)
C13 C12 H12 120.4
C18 C21 H21A 109.5
C18 C21 H21B 109.5
C18 C21 H21C 109.5
H21A C21 H21B 109.5
H21A C21 H21C 109.5
H21B C21 H21C 109.5
C40 C39 H39 120.6
C38 C39 C40 118.9(12)
C38 C39 H39 120.6
C33 C36 H36A 109.5
C33 C36 H36B 109.5
C33 C36 H36C 109.5
H36A C36 H36B 109.5
H36A C36 H36C 109.5
H36B C36 H36C 109.5
Cl6 C101 H10A 109.1
Cl6 C101 H10B 109.1
H10A C101 H10B 107.8
Cl5 C101 Cl6 112.5(8)
Cl5 C101 H10A 109.1
Cl5 C101 H10B 109.1
C98 C99 C100 120.9(10)
C98 C99 H99 119.6
C100 C99 H99 119.6
Cl9 C103 H10E 107.5
Cl9 C103 H10F 107.5
Cl10 C103 Cl9 119.4(11)
Cl10 C103 H10E 107.5
Cl10 C103 H10F 107.5
H10E C103 H10F 107.0
Cl8 C102 Cl7 106.6(12)
Cl8 C102 H10C 110.4
Cl8 C102 H10D 110.4
Cl7 C102 H10C 110.4
Cl7 C102 H10D 110.4
H10C C102 H10D 108.6

loop_
_geom_bond_atom_site_label_1
_geom_bond_atom_site_label_2
_geom_bond_distance
Pd1 Cl1 2.3049(17)
Pd1 Cl2 2.2978(19)
Pd1 N9 2.016(4)
Pd1 N1 2.013(4)
Pd2 Cl4 2.3061(19)
Pd2 Cl3 2.3028(19)
Pd2 N4 2.015(5)
Pd2 N6 2.021(5)
N4 C29 1.302(7)
N4 C44 1.463(8)
N10 C79 1.374(8)
N10 C80 1.434(7)
N10 C93 1.477(8)
N9 C79 1.292(7)
N9 C94 1.505(8)
N1 C22 1.287(8)
N1 C7 1.481(7)
C27 H27 0.9300
C27 C28 1.387(10)
C27 C26 1.368(10)
C29 C28 1.489(9)
C29 N5 1.357(8)
N7 C72 1.354(8)
N7 C58 1.479(7)
N7 C65 1.436(8)
C28 C23 1.393(8)
C79 C78 1.486(9)
C15 N2 1.436(9)
C15 C16 1.381(11)
C15 C20 1.364(10)
C78 C77 1.385(9)
C78 C73 1.403(8)
N5 C30 1.433(8)
N5 C43 1.460(9)
C80 C85 1.396(10)
C80 C81 1.367(11)
C26 C25 1.375(10)
C26 N3 1.486(10)
N6 C72 1.295(8)
N6 C57 1.472(7)
C77 H77 0.9300
C77 C76 1.362(9)
C72 C74 1.488(8)
O4 N8 1.195(8)
N2 C22 1.348(7)
N2 C8 1.464(8)
C22 C24 1.489(8)
C23 H23 0.9300
C23 C24 1.383(8)
C76 C75 1.403(9)
C76 N8 1.498(9)
C25 H25 0.9300
C25 C24 1.385(10)
C56 C51 1.376(9)
C56 C55 1.368(10)
C56 C57 1.505(9)
N3 O2 1.211(9)
N3 O1 1.194(10)
C74 C75 1.374(9)
C74 C73 1.393(8)
C75 H75 0.9300
C73 H73 0.9300
C95 C96 1.384(11)
C95 C94 1.514(9)
C95 C100 1.374(11)
C51 H51 0.9300
C51 C52 1.384(12)
C45 C50 1.350(13)
C45 C44 1.532(10)
C45 C46 1.341(11)
C58 H58 0.9800
C58 C59 1.519(9)
C58 C57 1.565(8)
C50 H50 0.9300
C50 C49 1.416(12)
C55 H55 0.9300
C55 C54 1.390(11)
C59 C60 1.360(10)
C59 C64 1.372(10)
N8 O3 1.192(9)
C65 C66 1.365(10)
C65 C70 1.382(10)
C96 H96 0.9300
C96 C97 1.390(11)
C8 H8 0.9800
C8 C7 1.551(9)
C8 C9 1.485(10)
C93 H93 0.9800
C93 C92 1.494(10)
C93 C94 1.545(8)
C30 C35 1.371(11)
C30 C31 1.382(11)
C92 C87 1.389(11)
C92 C91 1.391(11)
C34 H34 0.9300
C34 C35 1.377(11)
C34 C33 1.343(15)
C16 H16 0.9300
C16 C17 1.360(12)
C82 H82 0.9300
C82 C83 1.373(14)
C82 C81 1.389(12)
C20 H20 0.9300
C20 C19 1.384(11)
C42 C41 1.388(12)
C42 C43 1.512(11)
C42 C37 1.358(12)
C60 H60 0.9300
C60 C61 1.400(12)
C68 C69 1.387(12)
C68 C67 1.335(11)
C68 C71 1.527(11)
C57 H57 0.9800
C10 H10 0.9300
C10 C9 1.359(10)
C10 C11 1.390(16)
C41 H41 0.9300
C41 C40 1.350(14)
C66 H66 0.9300
C66 C67 1.399(11)
C94 H94 0.9800
C7 H7 0.9800
C7 C6 1.524(9)
C69 H69 0.9300
C69 C70 1.378(11)
C35 H35 0.9300
C85 H85 0.9300
C85 C84 1.385(10)
C44 H44 0.9800
C44 C43 1.564(10)
C83 C84 1.350(14)
C83 C86 1.531(11)
C18 C17 1.356(12)
C18 C19 1.375(13)
C18 C21 1.540(12)
C87 H87 0.9300
C87 C88 1.384(13)
C70 H70 0.9300
C53 H53 0.9300
C53 C54 1.354(13)
C53 C52 1.327(14)
C43 H43 0.9800
C84 H84 0.9300
C54 H54 0.9300
C91 H91 0.9300
C91 C90 1.398(13)
C62 H62 0.9300
C62 C63 1.383(14)
C62 C61 1.345(14)
C9 C14 1.401(13)
C64 H64 0.9300
C64 C63 1.371(12)
C14 H14 0.9300
C14 C13 1.380(14)
C63 H63 0.9300
C98 H98 0.9300
C98 C97 1.337(15)
C98 C99 1.346(16)
C88 H88 0.9300
C88 C89 1.424(16)
C40 H40 0.9300
C40 C39 1.335(16)
C17 H17 0.9300
C89 H89 0.9300
C89 C90 1.346(16)
C97 H97 0.9300
C48 H48 0.9300
C48 C47 1.367(18)
C48 C49 1.335(18)
C19 H19 0.9300
C67 H67 0.9300
C47 H47 0.9300
C47 C46 1.386(15)
C100 H100 0.9300
C100 C99 1.390(14)
C32 H32 0.9300
C32 C33 1.327(16)
C32 C31 1.413(14)
C81 H81 0.9300
C33 C36 1.521(12)
C52 H52 0.9300
C71 H71A 0.9600
C71 H71B 0.9600
C71 H71C 0.9600
C86 H86A 0.9600
C86 H86B 0.9600
C86 H86C 0.9600
C31 H31 0.9300
C46 H46 0.9300
C90 H90 0.9300
C61 H61 0.9300
C1 H1 0.9300
C1 C2 1.3900
C1 C6 1.3900
C2 H2 0.9300
C2 C3 1.3900
C3 H3 0.9300
C3 C4 1.3900
C4 H4 0.9300
C4 C5 1.3900
C5 H5 0.9300
C5 C6 1.3900
C37 H37 0.9300
C37 C38 1.424(16)
C49 H49 0.9300
C11 H11 0.9300
C11 C12 1.33(2)
C38 H38 0.9300
C38 C39 1.326(18)
C13 H13 0.9300
C13 C12 1.34(2)
C12 H12 0.9300
Cl6 C101 1.773(19)
C21 H21A 0.9600
C21 H21B 0.9600
C21 H21C 0.9600
C39 H39 0.9300
C36 H36A 0.9600
C36 H36B 0.9600
C36 H36C 0.9600
C101 H10A 0.9700
C101 H10B 0.9700
C101 Cl5 1.678(16)
C99 H99 0.9300
Cl8 C102 1.712(19)
Cl9 C103 1.717(14)
Cl7 C102 1.787(18)
Cl10 C103 1.636(16)
C103 H10E 0.9700
C103 H10F 0.9700
C102 H10C 0.9700
C102 H10D 0.9700
